data_2236125
loop_
_publ_author_name
'Mohamed, Shaaban K.'
'Akkurt, Mehmet'
'Fronczek, Frank R.'
'Marzouk, Adel A. E.'
'Abdelhamid, Antar A.'

_publ_section_title
;
 2-(3,4-Dimethoxyphenyl)-4,5-diphenyl-1-(prop-2-en-1-yl)-1<i>H</i>-imidazole
;
_journal_coeditor_code BT6835
_journal_issue 10
_journal_name_full 'Acta Crystallographica Section E'
_journal_page_first o2979
_journal_page_last o2980
_journal_paper_doi 10.1107/S1600536812039566
_journal_volume 68
_journal_year 2012
_chemical_formula_iupac 'C26 H24 N2 O2'
_chemical_formula_moiety 'C26 H24 N2 O2'
_chemical_formula_sum 'C26 H24 N2 O2'
_chemical_formula_weight 396.47
_chemical_name_systematic
;
2-(3,4-Dimethoxyphenyl)-4,5-diphenyl-1-(prop-2-en-1-yl)-1<i>H</i>-imidazole
;
_space_group_IT_number 2
_symmetry_cell_setting triclinic
_symmetry_space_group_name_Hall '-P 1'
_symmetry_space_group_name_H-M 'P -1'
_atom_sites_solution_hydrogens geom
_atom_sites_solution_primary direct
_atom_sites_solution_secondary difmap
_cell_angle_alpha 110.174(2)
_cell_angle_beta 106.267(2)
_cell_angle_gamma 91.991(3)
_cell_formula_units_Z 2
_cell_length_a 8.9683(4)
_cell_length_b 10.7916(5)
_cell_length_c 11.7219(5)
_cell_measurement_reflns_used 3877
_cell_measurement_temperature 90.0(5)
_cell_measurement_theta_max 30.47
_cell_measurement_theta_min 2.24
_cell_volume 1011.32(8)
_computing_cell_refinement 'SAINT (Bruker, 2005)'
_computing_data_collection 'APEX2 (Bruker, 2005)'
_computing_data_reduction 'SAINT (Bruker, 2005)'
_computing_molecular_graphics 'ORTEP-3 for Windows (Farrugia, 1997) and PLATON (Spek, 2009)'
_computing_publication_material 'WinGX (Farrugia, 1999) and PARST (Nardelli, 1983)'
_computing_structure_refinement 'SHELXL97 (Sheldrick, 2008)'
_computing_structure_solution 'SIR97 (Altomare <i>et al.</i>, 1999)'
_diffrn_ambient_temperature 90.0(5)
_diffrn_measured_fraction_theta_full 0.992
_diffrn_measured_fraction_theta_max 0.992
_diffrn_measurement_device_type 'Bruker Kappa APEXII DUO'
_diffrn_measurement_method '\f and \w scans'
_diffrn_radiation_monochromator 'TRIUMPH curved graphite'
_diffrn_radiation_source 'sealed tube'
_diffrn_radiation_type MoK\a
_diffrn_radiation_wavelength 0.71073
_diffrn_reflns_av_R_equivalents 0.0394
_diffrn_reflns_av_sigmaI/netI 0.0514
_diffrn_reflns_limit_h_max 12
_diffrn_reflns_limit_h_min -12
_diffrn_reflns_limit_k_max 15
_diffrn_reflns_limit_k_min -15
_diffrn_reflns_limit_l_max 16
_diffrn_reflns_limit_l_min -16
_diffrn_reflns_number 17346
_diffrn_reflns_reduction_process
;
;
_diffrn_reflns_theta_full 30.54
_diffrn_reflns_theta_max 30.54
_diffrn_reflns_theta_min 1.95
_diffrn_standards_decay_% 0
_diffrn_standards_interval_count 0
_diffrn_standards_number 0
_exptl_absorpt_coefficient_mu 0.083
_exptl_absorpt_correction_T_max 0.995
_exptl_absorpt_correction_T_min 0.971
_exptl_absorpt_correction_type multi-scan
_exptl_absorpt_process_details '(SADABS; Sheldrick, 2004)'
_exptl_crystal_colour colourless
_exptl_crystal_density_diffrn 1.302
_exptl_crystal_density_method 'Not Measured'
_exptl_crystal_description needle
_exptl_crystal_F_000 420
_exptl_crystal_size_max 0.360
_exptl_crystal_size_mid 0.120
_exptl_crystal_size_min 0.060
_refine_diff_density_max 0.459
_refine_diff_density_min -0.251
_refine_ls_extinction_method none
_refine_ls_goodness_of_fit_ref 1.021
_refine_ls_hydrogen_treatment constr
_refine_ls_matrix_type full
_refine_ls_number_parameters 273
_refine_ls_number_reflns 6149
_refine_ls_number_restraints 0
_refine_ls_restrained_S_all 1.021
_refine_ls_R_factor_all 0.0752
_refine_ls_R_factor_gt 0.0477
_refine_ls_shift/su_max 0.000
_refine_ls_shift/su_mean 0.000
_refine_ls_structure_factor_coef Fsqd
_refine_ls_weighting_details 'calc w=1/[\s^2^(Fo^2^)+(0.0575P)^2^+0.3090P] where P=(Fo^2^+2Fc^2^)/3'
_refine_ls_weighting_scheme calc
_refine_ls_wR_factor_gt 0.1120
_refine_ls_wR_factor_ref 0.1274
_reflns_number_gt 4408
_reflns_number_total 6149
_reflns_threshold_expression I>2\s(I)
_cod_data_source_file bt6835.cif
_cod_data_source_block I
_cod_database_code 2236125
_cod_database_fobs_code 2236125

loop_
_symmetry_equiv_pos_site_id
_symmetry_equiv_pos_as_xyz
1 x,y,z
2 -x,-y,-z

loop_
_atom_site_aniso_label
_atom_site_aniso_U_11
_atom_site_aniso_U_22
_atom_site_aniso_U_33
_atom_site_aniso_U_12
_atom_site_aniso_U_13
_atom_site_aniso_U_23
O1 0.0249(5) 0.0137(5) 0.0147(4) 0.0065(4) 0.0063(4) 0.0060(4)
O2 0.0244(5) 0.0182(5) 0.0155(4) 0.0069(4) 0.0064(4) 0.0108(4)
N1 0.0149(5) 0.0132(5) 0.0146(5) 0.0035(4) 0.0050(4) 0.0068(4)
N2 0.0159(5) 0.0133(5) 0.0135(5) 0.0036(4) 0.0061(4) 0.0064(4)
C1 0.0183(7) 0.0148(6) 0.0152(6) 0.0045(5) 0.0061(5) 0.0052(5)
C2 0.0192(7) 0.0179(7) 0.0128(6) 0.0030(5) 0.0054(5) 0.0064(5)
C3 0.0138(6) 0.0155(6) 0.0155(6) 0.0023(5) 0.0034(5) 0.0085(5)
C4 0.0143(6) 0.0132(6) 0.0154(6) 0.0022(5) 0.0048(5) 0.0057(5)
C5 0.0146(6) 0.0154(6) 0.0126(5) 0.0024(5) 0.0039(5) 0.0067(5)
C6 0.0132(6) 0.0140(6) 0.0144(6) 0.0024(5) 0.0042(5) 0.0069(5)
C7 0.0328(8) 0.0236(8) 0.0159(6) 0.0058(6) 0.0071(6) 0.0117(6)
C8 0.0295(8) 0.0180(7) 0.0150(6) 0.0078(6) 0.0081(6) 0.0058(5)
C9 0.0130(6) 0.0123(6) 0.0130(5) 0.0026(5) 0.0035(5) 0.0047(5)
C10 0.0134(6) 0.0113(6) 0.0132(5) 0.0024(5) 0.0039(5) 0.0050(5)
C11 0.0144(6) 0.0112(6) 0.0133(5) 0.0022(5) 0.0043(5) 0.0046(5)
C12 0.0178(6) 0.0171(7) 0.0176(6) 0.0054(5) 0.0094(5) 0.0078(5)
C13 0.0272(8) 0.0202(7) 0.0177(6) 0.0065(6) 0.0123(6) 0.0063(6)
C14 0.0337(9) 0.0261(8) 0.0203(7) 0.0011(7) 0.0109(7) 0.0032(6)
C15 0.0153(6) 0.0100(6) 0.0128(5) 0.0015(5) 0.0047(5) 0.0041(5)
C16 0.0157(6) 0.0138(6) 0.0158(6) 0.0043(5) 0.0056(5) 0.0067(5)
C17 0.0171(6) 0.0170(7) 0.0184(6) 0.0033(5) 0.0086(5) 0.0071(5)
C18 0.0230(7) 0.0157(6) 0.0146(6) 0.0016(5) 0.0070(5) 0.0069(5)
C19 0.0197(7) 0.0150(6) 0.0150(6) 0.0033(5) 0.0030(5) 0.0070(5)
C20 0.0148(6) 0.0145(6) 0.0164(6) 0.0038(5) 0.0052(5) 0.0060(5)
C21 0.0168(6) 0.0133(6) 0.0134(5) 0.0048(5) 0.0064(5) 0.0056(5)
C22 0.0151(6) 0.0157(7) 0.0229(7) 0.0029(5) 0.0051(5) 0.0072(6)
C23 0.0237(7) 0.0124(6) 0.0264(7) 0.0040(6) 0.0082(6) 0.0073(6)
C24 0.0219(7) 0.0167(7) 0.0187(6) 0.0097(6) 0.0084(5) 0.0079(5)
C25 0.0143(6) 0.0200(7) 0.0188(6) 0.0053(5) 0.0045(5) 0.0083(6)
C26 0.0170(6) 0.0134(6) 0.0175(6) 0.0022(5) 0.0053(5) 0.0051(5)

loop_
_atom_site_type_symbol
_atom_site_label
_atom_site_fract_x
_atom_site_fract_y
_atom_site_fract_z
_atom_site_U_iso_or_equiv
_atom_site_thermal_displace_type
_atom_site_calc_flag
_atom_site_refinement_flags
_atom_site_occupancy
O O1 0.60501(12) 0.92104(10) 0.24135(9) 0.0174(3) Uani d . 1.000
O O2 0.57242(12) 0.86263(10) 0.00369(9) 0.0180(3) Uani d . 1.000
N N1 0.72481(13) 0.48753(11) 0.32705(10) 0.0136(3) Uani d . 1.000
N N2 0.88572(13) 0.40893(11) 0.21328(10) 0.0135(3) Uani d . 1.000
C C1 0.70264(16) 0.55194(14) 0.03650(12) 0.0160(4) Uani d . 1.000
C C2 0.65044(16) 0.64264(14) -0.02155(12) 0.0163(4) Uani d . 1.000
C C3 0.62078(15) 0.76560(13) 0.04910(12) 0.0144(3) Uani d . 1.000
C C4 0.63977(16) 0.79788(13) 0.18038(12) 0.0141(3) Uani d . 1.000
C C5 0.69306(15) 0.70881(13) 0.23773(12) 0.0138(3) Uani d . 1.000
C C6 0.72605(15) 0.58461(13) 0.16638(12) 0.0134(3) Uani d . 1.000
C C7 0.5608(2) 0.83768(15) -0.12690(13) 0.0229(4) Uani d . 1.000
C C8 0.64201(19) 0.96524(14) 0.37715(13) 0.0205(4) Uani d . 1.000
C C9 0.77680(15) 0.49333(13) 0.23350(12) 0.0129(3) Uani d . 1.000
C C10 0.80286(15) 0.39533(13) 0.36895(12) 0.0125(3) Uani d . 1.000
C C11 0.90182(15) 0.34498(13) 0.29931(12) 0.0129(3) Uani d . 1.000
C C12 0.97719(16) 0.39151(14) 0.12516(13) 0.0162(4) Uani d . 1.000
C C13 0.91694(18) 0.26993(15) 0.00627(13) 0.0207(4) Uani d . 1.000
C C14 0.7876(2) 0.18741(17) -0.02524(15) 0.0277(5) Uani d . 1.000
C C15 0.77327(15) 0.36358(12) 0.47378(12) 0.0127(3) Uani d . 1.000
C C16 0.62980(16) 0.38237(13) 0.49728(12) 0.0146(3) Uani d . 1.000
C C17 0.59989(16) 0.36083(14) 0.59963(13) 0.0167(4) Uani d . 1.000
C C18 0.71297(17) 0.31669(14) 0.67889(13) 0.0172(4) Uani d . 1.000
C C19 0.85580(17) 0.29638(14) 0.65568(13) 0.0167(4) Uani d . 1.000
C C20 0.88689(16) 0.32016(13) 0.55478(12) 0.0150(3) Uani d . 1.000
C C21 0.99892(16) 0.23750(13) 0.30191(12) 0.0139(3) Uani d . 1.000
C C22 0.92335(17) 0.10790(14) 0.26220(14) 0.0180(4) Uani d . 1.000
C C23 1.00989(18) 0.00593(14) 0.27258(14) 0.0207(4) Uani d . 1.000
C C24 1.17247(17) 0.03201(14) 0.32038(13) 0.0181(4) Uani d . 1.000
C C25 1.24860(16) 0.16004(14) 0.35776(13) 0.0175(4) Uani d . 1.000
C C26 1.16261(16) 0.26308(14) 0.34948(13) 0.0162(3) Uani d . 1.000
H H1 0.72180 0.46930 -0.01200 0.0190 Uiso c R 1.000
H H2 0.63550 0.62000 -0.10840 0.0200 Uiso c R 1.000
H H5 0.70730 0.73110 0.32450 0.0170 Uiso c R 1.000
H H8A 0.57790 0.90890 0.39830 0.0310 Uiso c R 1.000
H H8B 0.62230 1.05560 0.41010 0.0310 Uiso c R 1.000
H H8C 0.75070 0.96090 0.41430 0.0310 Uiso c R 1.000
H H9A 0.66190 0.82570 -0.13840 0.0340 Uiso c R 1.000
H H9B 0.52540 0.91210 -0.14830 0.0340 Uiso c R 1.000
H H9C 0.48740 0.75850 -0.18160 0.0340 Uiso c R 1.000
H H12A 1.08480 0.38680 0.16900 0.0190 Uiso c R 1.000
H H12B 0.97800 0.46930 0.10170 0.0190 Uiso c R 1.000
H H13 0.97540 0.25080 -0.05030 0.0250 Uiso c R 1.000
H H14A 0.72580 0.20300 0.02870 0.0330 Uiso c R 1.000
H H14B 0.75810 0.11360 -0.10140 0.0330 Uiso c R 1.000
H H16 0.55270 0.40990 0.44340 0.0170 Uiso c R 1.000
H H17 0.50460 0.37590 0.61490 0.0200 Uiso c R 1.000
H H18 0.69340 0.30080 0.74690 0.0210 Uiso c R 1.000
H H19 0.93150 0.26650 0.70840 0.0200 Uiso c R 1.000
H H20 0.98340 0.30720 0.54110 0.0180 Uiso c R 1.000
H H22 0.81450 0.08960 0.22860 0.0220 Uiso c R 1.000
H H23 0.95870 -0.08010 0.24740 0.0250 Uiso c R 1.000
H H24 1.23020 -0.03640 0.32730 0.0220 Uiso c R 1.000
H H25 1.35770 0.17720 0.38850 0.0210 Uiso c R 1.000
H H26 1.21420 0.34920 0.37570 0.0190 Uiso c R 1.000

loop_
_atom_type_symbol
_atom_type_description
_atom_type_scat_dispersion_real
_atom_type_scat_dispersion_imag
_atom_type_scat_source
C C 0.0033 0.0016 ' International Tables Vol C Tables 4.2.6.8 and 6.1.1.4'
H H 0.0000 0.0000 ' International Tables Vol C Tables 4.2.6.8 and 6.1.1.4'
N N 0.0061 0.0033 ' International Tables Vol C Tables 4.2.6.8 and 6.1.1.4'
O O 0.0106 0.0060 ' International Tables Vol C Tables 4.2.6.8 and 6.1.1.4'

loop_
_geom_angle_atom_site_label_1
_geom_angle_atom_site_label_2
_geom_angle_atom_site_label_3
_geom_angle
_geom_angle_publ_flag
C4 O1 C8 116.86(11) no
C3 O2 C7 116.81(12) no
C9 N1 C10 105.70(12) no
C9 N2 C11 106.90(11) no
C9 N2 C12 128.55(12) no
C11 N2 C12 124.46(12) no
C2 C1 C6 120.37(13) no
C1 C2 C3 120.52(12) no
O2 C3 C2 125.76(12) no
O2 C3 C4 114.84(12) no
C2 C3 C4 119.40(13) no
O1 C4 C3 114.91(12) no
O1 C4 C5 125.16(12) no
C3 C4 C5 119.92(13) no
C4 C5 C6 120.68(12) no
C1 C6 C5 119.06(13) no
C1 C6 C9 123.53(13) no
C5 C6 C9 117.34(11) no
N1 C9 N2 111.38(12) no
N1 C9 C6 122.61(13) no
N2 C9 C6 125.96(12) no
N1 C10 C11 110.18(12) no
N1 C10 C15 120.50(12) no
C11 C10 C15 129.32(13) no
N2 C11 C10 105.85(12) no
N2 C11 C21 124.07(12) no
C10 C11 C21 129.91(13) no
N2 C12 C13 113.96(13) no
C12 C13 C14 125.34(15) no
C10 C15 C16 119.34(12) no
C10 C15 C20 122.15(13) no
C16 C15 C20 118.45(12) no
C15 C16 C17 121.38(13) no
C16 C17 C18 119.72(14) no
C17 C18 C19 119.41(13) no
C18 C19 C20 120.92(14) no
C15 C20 C19 120.11(14) no
C11 C21 C22 118.45(13) no
C11 C21 C26 122.14(13) no
C22 C21 C26 119.31(14) no
C21 C22 C23 120.26(14) no
C22 C23 C24 120.17(15) no
C23 C24 C25 119.91(15) no
C24 C25 C26 120.24(14) no
C21 C26 C25 120.08(14) no
C2 C1 H1 120.00 no
C6 C1 H1 120.00 no
C1 C2 H2 120.00 no
C3 C2 H2 120.00 no
C4 C5 H5 120.00 no
C6 C5 H5 120.00 no
O2 C7 H9A 109.00 no
O2 C7 H9B 109.00 no
O2 C7 H9C 110.00 no
H9A C7 H9B 109.00 no
H9A C7 H9C 109.00 no
H9B C7 H9C 109.00 no
O1 C8 H8A 109.00 no
O1 C8 H8B 109.00 no
O1 C8 H8C 109.00 no
H8A C8 H8B 110.00 no
H8A C8 H8C 109.00 no
H8B C8 H8C 109.00 no
N2 C12 H12A 109.00 no
N2 C12 H12B 109.00 no
C13 C12 H12A 109.00 no
C13 C12 H12B 109.00 no
H12A C12 H12B 108.00 no
C12 C13 H13 117.00 no
C14 C13 H13 117.00 no
C13 C14 H14A 120.00 no
C13 C14 H14B 120.00 no
H14A C14 H14B 120.00 no
C15 C16 H16 119.00 no
C17 C16 H16 119.00 no
C16 C17 H17 120.00 no
C18 C17 H17 120.00 no
C17 C18 H18 120.00 no
C19 C18 H18 120.00 no
C18 C19 H19 120.00 no
C20 C19 H19 120.00 no
C15 C20 H20 120.00 no
C19 C20 H20 120.00 no
C21 C22 H22 120.00 no
C23 C22 H22 120.00 no
C22 C23 H23 120.00 no
C24 C23 H23 120.00 no
C23 C24 H24 120.00 no
C25 C24 H24 120.00 no
C24 C25 H25 120.00 no
C26 C25 H25 120.00 no
C21 C26 H26 120.00 no
C25 C26 H26 120.00 no

loop_
_geom_bond_atom_site_label_1
_geom_bond_atom_site_label_2
_geom_bond_distance
_geom_bond_publ_flag
O1 C4 1.3685(18) no
O1 C8 1.4286(17) no
O2 C3 1.3618(18) no
O2 C7 1.4321(17) no
N1 C9 1.3250(18) no
N1 C10 1.3835(19) no
N2 C9 1.3721(19) no
N2 C11 1.3854(18) no
N2 C12 1.4583(18) no
C1 C2 1.398(2) no
C1 C6 1.3899(18) no
C2 C3 1.381(2) no
C3 C4 1.4134(18) no
C4 C5 1.379(2) no
C5 C6 1.406(2) no
C6 C9 1.470(2) no
C10 C11 1.3721(19) no
C10 C15 1.4712(19) no
C11 C21 1.478(2) no
C12 C13 1.491(2) no
C13 C14 1.318(3) no
C15 C16 1.397(2) no
C15 C20 1.3991(19) no
C16 C17 1.391(2) no
C17 C18 1.389(2) no
C18 C19 1.392(2) no
C19 C20 1.390(2) no
C21 C22 1.393(2) no
C21 C26 1.396(2) no
C22 C23 1.388(2) no
C23 C24 1.387(2) no
C24 C25 1.384(2) no
C25 C26 1.390(2) no
C1 H1 0.9300 no
C2 H2 0.9300 no
C5 H5 0.9300 no
C7 H9A 0.9600 no
C7 H9B 0.9600 no
C7 H9C 0.9600 no
C8 H8A 0.9600 no
C8 H8B 0.9600 no
C8 H8C 0.9600 no
C12 H12A 0.9700 no
C12 H12B 0.9700 no
C13 H13 0.9300 no
C14 H14A 0.9300 no
C14 H14B 0.9300 no
C16 H16 0.9300 no
C17 H17 0.9300 no
C18 H18 0.9300 no
C19 H19 0.9300 no
C20 H20 0.9300 no
C22 H22 0.9300 no
C23 H23 0.9300 no
C24 H24 0.9300 no
C25 H25 0.9300 no
C26 H26 0.9300 no

loop_
_geom_hbond_atom_site_label_D
_geom_hbond_atom_site_label_H
_geom_hbond_atom_site_label_A
_geom_hbond_site_symmetry_A
_geom_hbond_distance_DH
_geom_hbond_distance_HA
_geom_hbond_distance_DA
_geom_hbond_angle_DHA
_geom_hbond_publ_flag
C7 H9B O1 2_675 0.96 2.57 3.515(2) 170 yes
C14 H14A N2 . 0.93 2.53 2.859(2) 101 no
C8 H8B Cg3 1_565 0.96 2.98 3.8316(17) 149 yes

loop_
_geom_torsion_atom_site_label_1
_geom_torsion_atom_site_label_2
_geom_torsion_atom_site_label_3
_geom_torsion_atom_site_label_4
_geom_torsion
_geom_torsion_publ_flag
C8 O1 C4 C3 -171.98(13) no
C8 O1 C4 C5 6.6(2) no
C7 O2 C3 C4 176.30(13) no
C7 O2 C3 C2 -4.1(2) no
C10 N1 C9 N2 -0.18(15) no
C9 N1 C10 C11 -0.34(15) no
C10 N1 C9 C6 -177.67(12) no
C9 N1 C10 C15 179.97(11) no
C12 N2 C11 C21 -8.3(2) no
C11 N2 C9 C6 178.00(13) no
C9 N2 C11 C21 174.87(13) no
C12 N2 C11 C10 176.06(12) no
C11 N2 C9 N1 0.61(15) no
C12 N2 C9 N1 -176.05(13) no
C11 N2 C12 C13 81.73(17) no
C9 N2 C12 C13 -102.15(17) no
C9 N2 C11 C10 -0.78(15) no
C12 N2 C9 C6 1.3(2) no
C2 C1 C6 C9 178.37(14) no
C2 C1 C6 C5 1.4(2) no
C6 C1 C2 C3 -0.3(2) no
C1 C2 C3 C4 -1.6(2) no
C1 C2 C3 O2 178.77(14) no
C2 C3 C4 C5 2.4(2) no
O2 C3 C4 O1 0.68(19) no
O2 C3 C4 C5 -177.97(13) no
C2 C3 C4 O1 -178.96(13) no
C3 C4 C5 C6 -1.2(2) no
O1 C4 C5 C6 -179.74(13) no
C4 C5 C6 C1 -0.7(2) no
C4 C5 C6 C9 -177.80(13) no
C1 C6 C9 N2 39.2(2) no
C5 C6 C9 N2 -143.78(14) no
C1 C6 C9 N1 -143.64(15) no
C5 C6 C9 N1 33.3(2) no
N1 C10 C11 N2 0.70(15) no
C11 C10 C15 C20 28.2(2) no
N1 C10 C15 C20 -152.15(13) no
C11 C10 C15 C16 -154.50(15) no
C15 C10 C11 C21 5.1(2) no
N1 C10 C15 C16 25.13(19) no
N1 C10 C11 C21 -174.60(13) no
C15 C10 C11 N2 -179.65(13) no
N2 C11 C21 C22 -109.09(16) no
C10 C11 C21 C26 -110.82(18) no
N2 C11 C21 C26 74.64(18) no
C10 C11 C21 C22 65.5(2) no
N2 C12 C13 C14 4.5(2) no
C10 C15 C16 C17 -176.38(13) no
C20 C15 C16 C17 1.0(2) no
C10 C15 C20 C19 177.46(13) no
C16 C15 C20 C19 0.2(2) no
C15 C16 C17 C18 -1.5(2) no
C16 C17 C18 C19 0.9(2) no
C17 C18 C19 C20 0.3(2) no
C18 C19 C20 C15 -0.8(2) no
C11 C21 C22 C23 -174.93(13) no
C26 C21 C22 C23 1.5(2) no
C11 C21 C26 C25 175.78(13) no
C22 C21 C26 C25 -0.5(2) no
C21 C22 C23 C24 -1.2(2) no
C22 C23 C24 C25 0.0(2) no
C23 C24 C25 C26 1.0(2) no
C24 C25 C26 C21 -0.8(2) no

loop_
_cod_related_entry_id
_cod_related_entry_database
_cod_related_entry_code
1 ChemSpider 30658036
